data_7059437
loop_
_publ_author_name
'Peng, Guo'
'Chen, Yue'
'Li, Bo'

_publ_section_title
;
 One-dimensional lanthanide coordination polymers supported by
 pentadentate Schiff-base and diphenyl phosphate ligands: single molecule
 magnet behavior and photoluminescence
;
_journal_issue 18
_journal_name_full 'New Journal of Chemistry'
_journal_page_first 7270
_journal_page_last 7276
_journal_paper_doi 10.1039/D0NJ00533A
_journal_volume 44
_journal_year 2020
_chemical_formula_moiety 'C83 H76 N10 O17 P3 Tb2, 2(Cl O4), N O3, 3(C H4 O)'
_chemical_formula_sum 'C86 H88 Cl2 N11 O31 P3 Tb2'
_chemical_formula_weight 2253.32
_space_group_crystal_system monoclinic
_space_group_IT_number 14
_space_group_name_Hall '-P 2yn'
_space_group_name_H-M_alt 'P 1 21/n 1'
_atom_sites_solution_hydrogens mixed
_audit_creation_method SHELXL-2014/7
_audit_update_record
;
2020-01-26 deposited with the CCDC.	2020-03-26 downloaded from the CCDC.
;
_cell_angle_alpha 90
_cell_angle_beta 99.6190(10)
_cell_angle_gamma 90
_cell_formula_units_Z 4
_cell_length_a 13.1608(6)
_cell_length_b 25.5433(13)
_cell_length_c 28.7541(12)
_cell_measurement_reflns_used 9952
_cell_measurement_temperature 173(2)
_cell_measurement_theta_max 25.34
_cell_measurement_theta_min 2.87
_cell_volume 9530.4(8)
_computing_structure_refinement 'SHELXL-2014/7 (Sheldrick, 2014)'
_diffrn_ambient_temperature 173(2)
_diffrn_measured_fraction_theta_full 0.982
_diffrn_measured_fraction_theta_max 0.982
_diffrn_measurement_device_type 'PHOTON 100 CMOS detector'
_diffrn_measurement_method 'omega scan'
_diffrn_radiation_type MoK\a
_diffrn_radiation_wavelength 0.71073
_diffrn_reflns_av_R_equivalents 0.0671
_diffrn_reflns_av_unetI/netI 0.0606
_diffrn_reflns_Laue_measured_fraction_full 0.982
_diffrn_reflns_Laue_measured_fraction_max 0.982
_diffrn_reflns_limit_h_max 15
_diffrn_reflns_limit_h_min -15
_diffrn_reflns_limit_k_max 30
_diffrn_reflns_limit_k_min -27
_diffrn_reflns_limit_l_max 34
_diffrn_reflns_limit_l_min -34
_diffrn_reflns_number 54480
_diffrn_reflns_point_group_measured_fraction_full 0.982
_diffrn_reflns_point_group_measured_fraction_max 0.982
_diffrn_reflns_theta_full 25.024
_diffrn_reflns_theta_max 25.024
_diffrn_reflns_theta_min 2.861
_diffrn_source 'fine-focus sealed tube'
_exptl_absorpt_coefficient_mu 1.664
_exptl_absorpt_correction_T_max 0.7452
_exptl_absorpt_correction_T_min 0.6630
_exptl_absorpt_correction_type multi-scan
_exptl_absorpt_process_details 'SADABS (Bruker, 2014)'
_exptl_crystal_density_diffrn 1.570
_exptl_crystal_description block
_exptl_crystal_F_000 4552
_exptl_crystal_size_max 0.260
_exptl_crystal_size_mid 0.240
_exptl_crystal_size_min 0.210
_refine_diff_density_max 1.064
_refine_diff_density_min -0.839
_refine_diff_density_rms 0.118
_refine_ls_extinction_method none
_refine_ls_goodness_of_fit_ref 1.021
_refine_ls_hydrogen_treatment constr
_refine_ls_matrix_type full
_refine_ls_number_parameters 1316
_refine_ls_number_reflns 16551
_refine_ls_number_restraints 288
_refine_ls_restrained_S_all 1.022
_refine_ls_R_factor_all 0.0740
_refine_ls_R_factor_gt 0.0455
_refine_ls_shift/su_max 0.001
_refine_ls_shift/su_mean 0.000
_refine_ls_structure_factor_coef Fsqd
_refine_ls_weighting_details 'w=1/[\s^2^(Fo^2^)+(0.0723P)^2^+3.9361P] where P=(Fo^2^+2Fc^2^)/3'
_refine_ls_weighting_scheme calc
_refine_ls_wR_factor_gt 0.1088
_refine_ls_wR_factor_ref 0.1240
_reflns_Friedel_coverage 0.000
_reflns_number_gt 12468
_reflns_number_total 16551
_reflns_threshold_expression 'I > 2\s(I)'
_cod_data_source_file d0nj00533a2.cif
_cod_data_source_block 1
_cod_depositor_comments
;Adding full bibliography for 7059437--7059440.cif.

 Adding full bibliography for 7059437--7059440.cif.
;
_cod_original_sg_symbol_H-M 'P 21/n'
_cod_database_code 7059437
_shelx_shelxl_version_number 2014/7
_shelx_space_group_comment
;
The symmetry employed for this shelxl refinement is uniquely defined
by the following loop, which should always be used as a source of
symmetry information in preference to the above space-group names.
They are only intended as comments.
;
_shelx_estimated_absorpt_t_min 0.671
_shelx_estimated_absorpt_t_max 0.721

loop_
_space_group_symop_operation_xyz
'x, y, z'
'-x+1/2, y+1/2, -z+1/2'
'-x, -y, -z'
'x-1/2, -y-1/2, z-1/2'

loop_
_atom_site_label
_atom_site_type_symbol
_atom_site_fract_x
_atom_site_fract_y
_atom_site_fract_z
_atom_site_U_iso_or_equiv
_atom_site_adp_type
_atom_site_occupancy
_atom_site_site_symmetry_order
_atom_site_calc_flag
_atom_site_refinement_flags_posn
_atom_site_refinement_flags_adp
_atom_site_refinement_flags_occupancy
_atom_site_disorder_assembly
_atom_site_disorder_group
C1 C 1.3109(5) 0.1369(3) 0.2881(2) 0.0340(16) Uani 1 1 d . . . . .
C2 C 1.3517(6) 0.1013(3) 0.3226(2) 0.0400(18) Uani 1 1 d . . . . .
H2A H 1.3703 0.0670 0.3146 0.048 Uiso 1 1 calc R U . . .
C3 C 1.3644(7) 0.1176(3) 0.3692(3) 0.052(2) Uani 1 1 d . . . . .
H3A H 1.3914 0.0937 0.3934 0.062 Uiso 1 1 calc R U . . .
C4 C 1.3395(7) 0.1668(3) 0.3814(3) 0.053(2) Uani 1 1 d . . . . .
H4A H 1.3495 0.1773 0.4135 0.063 Uiso 1 1 calc R U . . .
C5 C 1.2989(6) 0.2016(3) 0.3455(3) 0.047(2) Uani 1 1 d . . . . .
H5A H 1.2807 0.2361 0.3533 0.056 Uiso 1 1 calc R U . . .
C6 C 1.2851(5) 0.1865(3) 0.2992(3) 0.0366(17) Uani 1 1 d . . . . .
H6A H 1.2578 0.2104 0.2750 0.044 Uiso 1 1 calc R U . . .
C7 C 1.2675(5) 0.0672(2) 0.1401(2) 0.0295(15) Uani 1 1 d . . . . .
C8 C 1.2468(7) 0.0643(3) 0.0916(3) 0.059(2) Uani 1 1 d . . . . .
H8A H 1.2667 0.0921 0.0730 0.071 Uiso 1 1 calc R U . . .
C9 C 1.1965(8) 0.0205(4) 0.0699(3) 0.078(3) Uani 1 1 d . . . . .
H9A H 1.1812 0.0185 0.0365 0.093 Uiso 1 1 calc R U . . .
C10 C 1.1692(7) -0.0198(4) 0.0966(4) 0.066(3) Uani 1 1 d . . . . .
H10A H 1.1356 -0.0499 0.0818 0.079 Uiso 1 1 calc R U . . .
C11 C 1.1901(7) -0.0166(3) 0.1444(3) 0.057(2) Uani 1 1 d . . . . .
H11A H 1.1714 -0.0446 0.1630 0.068 Uiso 1 1 calc R U . . .
C12 C 1.2389(6) 0.0275(3) 0.1662(3) 0.0436(19) Uani 1 1 d . . . . .
H12A H 1.2522 0.0298 0.1996 0.052 Uiso 1 1 calc R U . . .
C13 C 1.2387(5) 0.3363(2) 0.2926(2) 0.0272(14) Uani 1 1 d . . . . .
C14 C 1.1317(5) 0.3380(3) 0.2833(2) 0.0315(15) Uani 1 1 d . . . . .
H14A H 1.0954 0.3337 0.2521 0.038 Uiso 1 1 calc R U . . .
C15 C 1.0791(5) 0.3460(3) 0.3206(3) 0.0383(18) Uani 1 1 d . . . . .
H15A H 1.0059 0.3479 0.3148 0.046 Uiso 1 1 calc R U . . .
C16 C 1.1315(6) 0.3513(3) 0.3661(3) 0.0442(19) Uani 1 1 d . . . . .
H16A H 1.0943 0.3558 0.3914 0.053 Uiso 1 1 calc R U . . .
C17 C 1.2379(6) 0.3501(3) 0.3749(3) 0.0421(18) Uani 1 1 d . . . . .
H17A H 1.2740 0.3546 0.4061 0.051 Uiso 1 1 calc R U . . .
C18 C 1.2917(5) 0.3423(3) 0.3382(2) 0.0309(15) Uani 1 1 d . . . . .
H18A H 1.3648 0.3410 0.3441 0.037 Uiso 1 1 calc R U . . .
C19 C 1.2575(4) 0.4094(3) 0.1734(2) 0.0300(16) Uani 1 1 d . . . . .
C20 C 1.2972(6) 0.4164(3) 0.1327(3) 0.051(2) Uani 1 1 d . . . . .
H20A H 1.2934 0.3893 0.1098 0.061 Uiso 1 1 calc R U . . .
C21 C 1.3435(7) 0.4643(4) 0.1258(4) 0.074(3) Uani 1 1 d . . . . .
H21A H 1.3704 0.4703 0.0976 0.089 Uiso 1 1 calc R U . . .
C22 C 1.3503(7) 0.5028(4) 0.1593(4) 0.065(3) Uani 1 1 d . . . . .
H22A H 1.3828 0.5350 0.1544 0.078 Uiso 1 1 calc R U . . .
C23 C 1.3108(7) 0.4950(3) 0.1996(4) 0.063(3) Uani 1 1 d . . . . .
H23A H 1.3150 0.5221 0.2225 0.075 Uiso 1 1 calc R U . . .
C24 C 1.2646(6) 0.4480(3) 0.2072(3) 0.0431(18) Uani 1 1 d . . . . .
H24A H 1.2380 0.4423 0.2355 0.052 Uiso 1 1 calc R U . . .
C25 C 0.7425(4) 0.2669(3) 0.0821(2) 0.0293(16) Uani 1 1 d . . . . .
C26 C 0.7320(5) 0.2137(3) 0.0770(3) 0.0384(17) Uani 1 1 d . . . . .
H26A H 0.7364 0.1913 0.1037 0.046 Uiso 1 1 calc R U . . .
C27 C 0.7146(6) 0.1934(4) 0.0309(3) 0.056(2) Uani 1 1 d . . . . .
H27A H 0.7054 0.1568 0.0260 0.067 Uiso 1 1 calc R U . . .
C28 C 0.7108(7) 0.2268(5) -0.0073(3) 0.067(3) Uani 1 1 d . . . . .
H28A H 0.7019 0.2128 -0.0383 0.080 Uiso 1 1 calc R U . . .
C29 C 0.7197(7) 0.2790(5) -0.0007(3) 0.071(3) Uani 1 1 d . . . . .
H29A H 0.7140 0.3013 -0.0274 0.085 Uiso 1 1 calc R U . . .
C30 C 0.7367(5) 0.3009(4) 0.0436(2) 0.046(2) Uani 1 1 d . . . . .
H30A H 0.7442 0.3376 0.0479 0.056 Uiso 1 1 calc R U . . .
C31 C 0.8015(4) 0.3124(3) 0.2557(2) 0.0254(14) Uani 1 1 d . . . . .
C32 C 0.7995(5) 0.3614(3) 0.2765(3) 0.0378(17) Uani 1 1 d . . . . .
H32A H 0.7951 0.3923 0.2579 0.045 Uiso 1 1 calc R U . . .
C33 C 0.8041(6) 0.3642(4) 0.3254(3) 0.053(2) Uani 1 1 d . . . . .
H33A H 0.8032 0.3976 0.3400 0.063 Uiso 1 1 calc R U . . .
C34 C 0.8097(5) 0.3201(4) 0.3525(3) 0.052(2) Uani 1 1 d . . . . .
H34A H 0.8131 0.3227 0.3857 0.062 Uiso 1 1 calc R U . . .
C35 C 0.8105(5) 0.2720(4) 0.3315(2) 0.044(2) Uani 1 1 d . . . . .
H35A H 0.8130 0.2413 0.3502 0.053 Uiso 1 1 calc R U . . .
C36 C 0.8076(5) 0.2678(3) 0.2831(2) 0.0302(15) Uani 1 1 d . . . . .
H36A H 0.8097 0.2343 0.2690 0.036 Uiso 1 1 calc R U . . .
C37 C 0.9691(4) 0.1030(2) 0.12288(19) 0.0187(13) Uani 1 1 d . . . . .
C38 C 0.9498(5) 0.0647(3) 0.0881(2) 0.0328(16) Uani 1 1 d . . . . .
H38A H 0.9368 0.0295 0.0962 0.039 Uiso 1 1 calc R U . . .
C39 C 0.9496(6) 0.0785(3) 0.0421(2) 0.0419(19) Uani 1 1 d . . . . .
H39A H 0.9373 0.0530 0.0177 0.050 Uiso 1 1 calc R U . . .
C40 C 0.9679(5) 0.1308(3) 0.0314(2) 0.0356(17) Uani 1 1 d . . . . .
H40A H 0.9681 0.1411 -0.0003 0.043 Uiso 1 1 calc R U . . .
C41 C 0.9857(4) 0.1672(2) 0.0675(2) 0.0204(13) Uani 1 1 d . . . . .
C42 C 0.9710(4) 0.0894(2) 0.1736(2) 0.0208(13) Uani 1 1 d . . . . .
C43 C 1.0069(4) 0.1650(2) 0.2762(2) 0.0200(13) Uani 1 1 d . . . . .
C44 C 0.9943(4) 0.1625(3) 0.3265(2) 0.0254(14) Uani 1 1 d . . . . .
C45 C 1.0307(5) 0.2049(3) 0.3545(2) 0.0326(16) Uani 1 1 d . . . . .
H45A H 1.0651 0.2328 0.3417 0.039 Uiso 1 1 calc R U . . .
C46 C 1.0171(6) 0.2066(3) 0.4007(2) 0.0439(19) Uani 1 1 d . . . . .
H46A H 1.0441 0.2352 0.4201 0.053 Uiso 1 1 calc R U . . .
C47 C 0.9652(7) 0.1675(3) 0.4192(2) 0.055(2) Uani 1 1 d . . . . .
H47A H 0.9543 0.1699 0.4510 0.066 Uiso 1 1 calc R U . . .
C48 C 0.9287(8) 0.1251(4) 0.3925(3) 0.065(3) Uani 1 1 d . . . . .
H48A H 0.8930 0.0980 0.4057 0.078 Uiso 1 1 calc R U . . .
C49 C 0.9445(6) 0.1217(3) 0.3452(2) 0.048(2) Uani 1 1 d . . . . .
H49A H 0.9215 0.0920 0.3265 0.058 Uiso 1 1 calc R U . . .
C50 C 0.9620(5) 0.0337(2) 0.1875(2) 0.0295(15) Uani 1 1 d . . . . .
H50A H 0.9852 0.0300 0.2215 0.044 Uiso 1 1 calc R U . . .
H50B H 1.0049 0.0119 0.1705 0.044 Uiso 1 1 calc R U . . .
H50C H 0.8900 0.0225 0.1795 0.044 Uiso 1 1 calc R U . . .
C51 C 0.9993(4) 0.2237(2) 0.0578(2) 0.0228(13) Uani 1 1 d . . . . .
C52 C 0.9954(4) 0.3346(2) 0.1293(2) 0.0194(13) Uani 1 1 d . . . . .
C53 C 0.9878(4) 0.3926(2) 0.1255(2) 0.0208(13) Uani 1 1 d . . . . .
C54 C 0.9324(5) 0.4186(3) 0.1554(2) 0.0336(16) Uani 1 1 d . . . . .
H54A H 0.9022 0.3996 0.1780 0.040 Uiso 1 1 calc R U . . .
C55 C 0.9211(6) 0.4726(3) 0.1522(3) 0.0429(19) Uani 1 1 d . . . . .
H55A H 0.8826 0.4904 0.1725 0.052 Uiso 1 1 calc R U . . .
C56 C 0.9648(6) 0.5003(3) 0.1202(3) 0.0413(18) Uani 1 1 d . . . . .
H56A H 0.9544 0.5370 0.1173 0.050 Uiso 1 1 calc R U . . .
C57 C 1.0240(6) 0.4750(3) 0.0920(2) 0.0411(18) Uani 1 1 d . . . . .
H57A H 1.0572 0.4946 0.0709 0.049 Uiso 1 1 calc R U . . .
C58 C 1.0354(5) 0.4207(3) 0.0943(2) 0.0346(16) Uani 1 1 d . . . . .
H58A H 1.0757 0.4033 0.0745 0.042 Uiso 1 1 calc R U . . .
C59 C 1.0043(6) 0.2426(3) 0.0089(2) 0.0364(17) Uani 1 1 d . . . . .
H59A H 1.0509 0.2728 0.0105 0.055 Uiso 1 1 calc R U . . .
H59B H 0.9353 0.2531 -0.0067 0.055 Uiso 1 1 calc R U . . .
H59C H 1.0300 0.2145 -0.0092 0.055 Uiso 1 1 calc R U . . .
C60 C 0.5614(4) 0.2078(2) 0.29279(19) 0.0192(13) Uani 1 1 d . . . . .
C61 C 0.5688(5) 0.2107(3) 0.3414(2) 0.0290(15) Uani 1 1 d . . . . .
H61A H 0.5769 0.1798 0.3600 0.035 Uiso 1 1 calc R U . . .
C62 C 0.5643(5) 0.2594(3) 0.3624(2) 0.0322(16) Uani 1 1 d . . . . .
H62A H 0.5675 0.2622 0.3956 0.039 Uiso 1 1 calc R U . . .
C63 C 0.5550(4) 0.3037(3) 0.3346(2) 0.0255(14) Uani 1 1 d . . . . .
H63A H 0.5543 0.3375 0.3484 0.031 Uiso 1 1 calc R U . . .
C64 C 0.5467(4) 0.2983(2) 0.28585(19) 0.0186(12) Uani 1 1 d . . . . .
C65 C 0.5760(4) 0.1582(2) 0.2679(2) 0.0225(14) Uani 1 1 d . . . . .
C66 C 0.5602(4) 0.1273(2) 0.1481(2) 0.0230(14) Uani 1 1 d . . . . .
C67 C 0.5899(5) 0.0851(3) 0.1178(2) 0.0290(15) Uani 1 1 d . . . . .
C68 C 0.5423(6) 0.0851(3) 0.0709(3) 0.052(2) Uani 1 1 d . . . . .
H68A H 0.4899 0.1098 0.0600 0.063 Uiso 1 1 calc R U . . .
C69 C 0.5717(8) 0.0489(4) 0.0403(3) 0.078(3) Uani 1 1 d . . . . .
H69A H 0.5403 0.0494 0.0081 0.094 Uiso 1 1 calc R U . . .
C70 C 0.6462(7) 0.0118(4) 0.0557(3) 0.065(3) Uani 1 1 d . . . . .
H70A H 0.6649 -0.0134 0.0343 0.078 Uiso 1 1 calc R U . . .
C71 C 0.6929(6) 0.0115(3) 0.1021(3) 0.051(2) Uani 1 1 d . . . . .
H71A H 0.7439 -0.0140 0.1130 0.062 Uiso 1 1 calc R U . . .
C72 C 0.6656(6) 0.0485(3) 0.1332(3) 0.0389(18) Uani 1 1 d . . . . .
H72A H 0.6991 0.0487 0.1652 0.047 Uiso 1 1 calc R U . . .
C73 C 0.6110(6) 0.1097(3) 0.2957(2) 0.0400(18) Uani 1 1 d . . . . .
H73A H 0.6630 0.0916 0.2809 0.060 Uiso 1 1 calc R U . . .
H73B H 0.5520 0.0865 0.2962 0.060 Uiso 1 1 calc R U . . .
H73C H 0.6410 0.1195 0.3280 0.060 Uiso 1 1 calc R U . . .
C74 C 0.5436(4) 0.3452(2) 0.2549(2) 0.0190(13) Uani 1 1 d . . . . .
C75 C 0.5523(4) 0.3579(2) 0.1347(2) 0.0197(13) Uani 1 1 d . . . . .
C76 C 0.5748(5) 0.3974(2) 0.1000(2) 0.0239(14) Uani 1 1 d . . . . .
C77 C 0.5232(6) 0.3934(3) 0.0535(2) 0.0396(18) Uani 1 1 d . . . . .
H77A H 0.4741 0.3663 0.0449 0.048 Uiso 1 1 calc R U . . .
C78 C 0.5442(7) 0.4289(3) 0.0203(3) 0.052(2) Uani 1 1 d . . . . .
H78A H 0.5075 0.4269 -0.0111 0.062 Uiso 1 1 calc R U . . .
C79 C 0.6177(7) 0.4671(3) 0.0321(3) 0.052(2) Uani 1 1 d . . . . .
H79A H 0.6326 0.4908 0.0087 0.063 Uiso 1 1 calc R U . . .
C80 C 0.6695(6) 0.4712(3) 0.0775(3) 0.0441(19) Uani 1 1 d . . . . .
H80A H 0.7201 0.4976 0.0855 0.053 Uiso 1 1 calc R U . . .
C81 C 0.6476(5) 0.4364(3) 0.1115(2) 0.0306(15) Uani 1 1 d . . . . .
H81A H 0.6829 0.4394 0.1430 0.037 Uiso 1 1 calc R U . . .
C82 C 0.5310(5) 0.3991(2) 0.2728(2) 0.0248(14) Uani 1 1 d . . . . .
H82A H 0.4996 0.4216 0.2467 0.037 Uiso 1 1 calc R U . . .
H82B H 0.5987 0.4132 0.2866 0.037 Uiso 1 1 calc R U . . .
H82C H 0.4866 0.3981 0.2969 0.037 Uiso 1 1 calc R U . . .
C83 C 0.2879(8) 0.2665(5) 0.0796(3) 0.090(4) Uani 1 1 d . . . . .
H83A H 0.2299 0.2653 0.0969 0.135 Uiso 1 1 calc R U . . .
H83B H 0.2655 0.2538 0.0473 0.135 Uiso 1 1 calc R U . . .
H83C H 0.3124 0.3026 0.0786 0.135 Uiso 1 1 calc R U . . .
C84 C 0.4091(9) 0.2015(5) 0.9916(4) 0.106(5) Uani 1 1 d . . . . .
H84A H 0.4658 0.2199 1.0115 0.159 Uiso 1 1 calc R U . . .
H84B H 0.3619 0.2272 0.9742 0.159 Uiso 1 1 calc R U . . .
H84C H 0.4368 0.1788 0.9693 0.159 Uiso 1 1 calc R U . . .
C85 C 0.9974(8) 0.4779(4) 0.2969(5) 0.109(5) Uani 1 1 d . . . . .
H85A H 1.0359 0.4640 0.2732 0.164 Uiso 1 1 calc R U . . .
H85B H 0.9615 0.4492 0.3099 0.164 Uiso 1 1 calc R U . . .
H85C H 1.0453 0.4947 0.3223 0.164 Uiso 1 1 calc R U . . .
C86 C 0.8600(7) 0.4086(4) 0.9975(3) 0.063(3) Uani 1 1 d . . . . .
H86A H 0.8305 0.4114 1.0265 0.095 Uiso 1 1 calc R U . . .
H86B H 0.8045 0.4039 0.9706 0.095 Uiso 1 1 calc R U . . .
H86C H 0.8982 0.4407 0.9932 0.095 Uiso 1 1 calc R U . . .
N1 N 0.6727(5) 0.5066(2) 0.2251(2) 0.0340(14) Uani 1 1 d . . . . .
N2 N 0.9855(3) 0.15342(19) 0.11276(16) 0.0174(10) Uani 1 1 d . . . . .
N3 N 0.9810(3) 0.12950(19) 0.20135(16) 0.0174(10) Uani 1 1 d . . . . .
N4 N 0.9777(4) 0.12226(19) 0.24848(16) 0.0206(11) Uani 1 1 d . . . . .
H4 H 0.9584 0.0926 0.2599 0.025 Uiso 1 1 calc R U . . .
N5 N 1.0040(4) 0.25335(19) 0.09440(17) 0.0208(11) Uani 1 1 d . . . . .
N6 N 1.0048(4) 0.30742(19) 0.08963(16) 0.0219(11) Uani 1 1 d . . . . .
H6 H 1.0110 0.3229 0.0629 0.026 Uiso 1 1 calc R U . . .
N7 N 0.5454(3) 0.25127(18) 0.26534(16) 0.0187(11) Uani 1 1 d . . . . .
N8 N 0.5630(3) 0.16210(19) 0.22296(16) 0.0184(11) Uani 1 1 d . . . . .
N9 N 0.5795(4) 0.11933(19) 0.19524(18) 0.0237(11) Uani 1 1 d . . . . .
H9 H 0.6011 0.0890 0.2076 0.028 Uiso 1 1 calc R U . . .
N10 N 0.5548(3) 0.33348(18) 0.21169(16) 0.0162(10) Uani 1 1 d . . . . .
N11 N 0.5621(3) 0.37346(18) 0.18037(16) 0.0204(11) Uani 1 1 d . . . . .
H11 H 0.5722 0.4063 0.1892 0.024 Uiso 1 1 calc R U . . .
O5 O 0.5831(4) 0.4950(2) 0.20478(18) 0.0430(12) Uani 1 1 d . . . . .
O6 O 0.7422(4) 0.4735(2) 0.2282(2) 0.0604(16) Uani 1 1 d . . . . .
O7 O 0.6909(3) 0.55184(19) 0.24335(16) 0.0379(12) Uani 1 1 d . . . . .
O8 O 1.1755(3) 0.16284(16) 0.17943(15) 0.0282(10) Uani 1 1 d . . . . .
O9 O 1.3615(3) 0.19430(16) 0.20037(16) 0.0300(10) Uani 1 1 d . . . . .
O10 O 1.3008(4) 0.1169(2) 0.24180(16) 0.0518(15) Uani 1 1 d . . . . .
O11 O 1.3235(3) 0.11008(17) 0.16034(17) 0.0353(11) Uani 1 1 d . . . . .
O12 O 1.1806(3) 0.27103(15) 0.20112(15) 0.0231(9) Uani 1 1 d . . . . .
O13 O 1.3571(3) 0.30230(15) 0.18451(14) 0.0212(9) Uani 1 1 d . . . . .
O14 O 1.3007(3) 0.32819(17) 0.25816(14) 0.0255(10) Uani 1 1 d . . . . .
O15 O 1.2043(3) 0.36282(15) 0.18019(15) 0.0248(9) Uani 1 1 d . . . . .
O16 O 0.8623(3) 0.22521(15) 0.18107(13) 0.0191(9) Uani 1 1 d . . . . .
O17 O 0.6718(3) 0.23789(15) 0.18015(13) 0.0185(8) Uani 1 1 d . . . . .
O18 O 0.7633(3) 0.29200(17) 0.12579(13) 0.0255(10) Uani 1 1 d . . . . .
O19 O 0.7956(3) 0.31218(16) 0.20701(13) 0.0220(9) Uani 1 1 d . . . . .
O20 O 1.0426(3) 0.20420(16) 0.25948(13) 0.0211(9) Uani 1 1 d . . . . .
O21 O 0.9930(3) 0.31088(15) 0.16654(13) 0.0153(8) Uani 1 1 d . . . . .
O22 O 0.5223(3) 0.16862(16) 0.13130(13) 0.0215(9) Uani 1 1 d . . . . .
O23 O 0.5246(3) 0.31261(16) 0.12260(13) 0.0224(9) Uani 1 1 d . . . . .
O24 O 0.3679(3) 0.23477(19) 0.10227(15) 0.0369(12) Uani 1 1 d . . . . .
H24B H 0.3750 0.2062 0.0878 0.044 Uiso 1 1 d R U . . .
O25 O 0.3550(5) 0.1706(3) 1.0205(2) 0.0684(18) Uani 1 1 d . . . . .
H25A H 0.3057 0.1544 1.0033 0.082 Uiso 1 1 d R U . . .
O26 O 0.9266(4) 0.5141(2) 0.2761(2) 0.0586(15) Uani 1 1 d . . . . .
H26B H 0.8722 0.4988 0.2621 0.070 Uiso 1 1 d R U . . .
O27 O 0.9294(4) 0.3640(2) 1.00087(17) 0.0488(14) Uani 1 1 d . . . . .
H27B H 0.9864 0.3720 0.9922 0.059 Uiso 1 1 d R U . . .
P1 P 1.28558(11) 0.15137(6) 0.19479(6) 0.0210(3) Uani 1 1 d . . . . .
P2 P 1.26147(11) 0.31197(6) 0.20427(5) 0.0199(3) Uani 1 1 d . . . . .
P3 P 0.77176(11) 0.26150(6) 0.17480(5) 0.0168(3) Uani 1 1 d . . . . .
Tb1 Tb 1.03705(2) 0.21934(2) 0.17839(2) 0.01465(8) Uani 1 1 d . . . . .
Tb2 Tb 0.49115(2) 0.24396(2) 0.17620(2) 0.01553(8) Uani 1 1 d . . . . .
Cl1B Cl 0.1878(11) 0.3724(5) 0.9680(4) 0.057(2) Uani 0.544(9) 1 d . U P A 1
O1B O 0.1764(10) 0.3588(6) 1.0175(4) 0.077(4) Uani 0.544(9) 1 d . U P A 1
O2B O 0.0887(11) 0.3787(7) 0.9439(5) 0.096(4) Uani 0.544(9) 1 d . U P A 1
O3B O 0.2151(15) 0.3187(7) 0.9525(6) 0.124(5) Uani 0.544(9) 1 d . U P A 1
O4B O 0.2618(14) 0.4086(8) 0.9670(7) 0.115(5) Uani 0.544(9) 1 d . U P A 1
Cl1Y Cl 0.1799(18) 0.3883(7) 0.9721(7) 0.088(4) Uani 0.456(9) 1 d . U P A 2
O1Y O 0.1105(13) 0.4218(8) 0.9814(6) 0.101(5) Uani 0.456(9) 1 d . U P A 2
O2Y O 0.1834(12) 0.3921(7) 0.9195(5) 0.081(4) Uani 0.456(9) 1 d . U P A 2
O3Y O 0.1513(19) 0.3380(11) 0.9767(10) 0.132(6) Uani 0.456(9) 1 d . U P A 2
O4Y O 0.2847(16) 0.3898(9) 0.9924(7) 0.104(6) Uani 0.456(9) 1 d . U P A 2
Cl1A Cl 0.6097(11) 0.4055(4) 0.4319(4) 0.0333(15) Uani 0.70(2) 1 d . U P B 3
O1A O 0.5790(13) 0.4474(10) 0.4601(8) 0.040(4) Uani 0.70(2) 1 d . U P B 3
O2A O 0.6057(10) 0.4270(5) 0.3845(4) 0.043(3) Uani 0.70(2) 1 d . U P B 3
O3A O 0.5482(13) 0.3614(5) 0.4317(4) 0.064(4) Uani 0.70(2) 1 d . U P B 3
O4A O 0.7189(10) 0.3916(6) 0.4487(4) 0.087(4) Uani 0.70(2) 1 d . U P B 3
Cl1Z Cl 0.615(3) 0.4019(15) 0.4365(13) 0.059(5) Uani 0.30(2) 1 d . U P B 4
O1Z O 0.611(3) 0.444(2) 0.465(2) 0.042(7) Uani 0.30(2) 1 d . U P B 4
O2Z O 0.644(3) 0.4120(13) 0.3937(12) 0.061(6) Uani 0.30(2) 1 d . U P B 4
O3Z O 0.5032(19) 0.3770(11) 0.4235(10) 0.038(5) Uani 0.30(2) 1 d . U P B 4
O4Z O 0.671(2) 0.3655(12) 0.4604(11) 0.093(7) Uani 0.30(2) 1 d . U P B 4

loop_
_atom_site_aniso_label
_atom_site_aniso_U_11
_atom_site_aniso_U_22
_atom_site_aniso_U_33
_atom_site_aniso_U_23
_atom_site_aniso_U_13
_atom_site_aniso_U_12
C1 0.032(4) 0.035(4) 0.036(4) 0.007(3) 0.005(3) -0.007(3)
C2 0.047(5) 0.034(4) 0.041(4) 0.008(3) 0.012(3) 0.010(3)
C3 0.075(6) 0.048(5) 0.033(4) 0.018(4) 0.011(4) 0.029(4)
C4 0.071(6) 0.054(6) 0.038(4) 0.009(4) 0.022(4) 0.019(5)
C5 0.043(5) 0.029(4) 0.072(6) 0.008(4) 0.022(4) 0.002(4)
C6 0.026(4) 0.032(4) 0.048(4) 0.010(3) -0.004(3) -0.002(3)
C7 0.025(3) 0.016(3) 0.047(4) 0.001(3) 0.008(3) 0.012(3)
C8 0.076(6) 0.043(5) 0.050(5) 0.010(4) -0.010(4) -0.003(5)
C9 0.092(8) 0.070(8) 0.057(6) -0.009(5) -0.030(5) 0.011(6)
C10 0.053(6) 0.046(6) 0.089(7) -0.024(5) -0.012(5) 0.010(5)
C11 0.065(6) 0.031(5) 0.081(7) -0.012(4) 0.031(5) -0.010(4)
C12 0.057(5) 0.026(4) 0.052(5) -0.004(3) 0.021(4) -0.010(4)
C13 0.030(4) 0.017(3) 0.038(4) 0.000(3) 0.015(3) 0.001(3)
C14 0.028(4) 0.029(4) 0.039(4) -0.011(3) 0.008(3) 0.002(3)
C15 0.023(4) 0.040(5) 0.056(5) -0.003(4) 0.015(3) 0.008(3)
C16 0.050(5) 0.045(5) 0.043(4) -0.002(4) 0.025(4) 0.000(4)
C17 0.048(5) 0.043(5) 0.036(4) 0.001(3) 0.008(3) -0.008(4)
C18 0.026(4) 0.031(4) 0.035(4) -0.004(3) 0.002(3) -0.001(3)
C19 0.011(3) 0.021(4) 0.054(4) 0.006(3) -0.004(3) 0.002(3)
C20 0.047(5) 0.039(5) 0.074(6) 0.008(4) 0.035(4) 0.002(4)
C21 0.040(5) 0.069(7) 0.123(9) 0.036(7) 0.039(6) 0.013(5)
C22 0.045(5) 0.031(5) 0.116(9) 0.016(5) 0.005(5) -0.008(4)
C23 0.064(6) 0.030(5) 0.084(7) 0.000(4) -0.019(5) -0.010(4)
C24 0.054(5) 0.023(4) 0.048(4) -0.001(3) -0.006(4) 0.000(3)
C25 0.009(3) 0.055(5) 0.024(3) -0.002(3) 0.002(2) 0.000(3)
C26 0.028(4) 0.046(5) 0.040(4) -0.011(3) 0.003(3) -0.001(3)
C27 0.042(5) 0.075(7) 0.048(5) -0.027(5) 0.001(4) 0.002(4)
C28 0.058(6) 0.110(9) 0.033(5) -0.027(5) 0.012(4) -0.002(6)
C29 0.061(6) 0.125(10) 0.027(4) -0.001(5) 0.004(4) -0.012(6)
C30 0.037(4) 0.076(6) 0.025(4) 0.015(4) 0.003(3) -0.006(4)
C31 0.017(3) 0.035(4) 0.025(3) -0.013(3) 0.004(2) -0.001(3)
C32 0.021(3) 0.040(5) 0.050(4) -0.020(3) -0.001(3) 0.008(3)
C33 0.031(4) 0.074(7) 0.055(5) -0.045(5) 0.010(4) -0.003(4)
C34 0.027(4) 0.093(8) 0.036(4) -0.014(5) 0.007(3) 0.007(4)
C35 0.022(4) 0.083(6) 0.027(4) -0.001(4) 0.004(3) 0.011(4)
C36 0.017(3) 0.046(5) 0.027(3) 0.003(3) 0.004(3) 0.007(3)
C37 0.013(3) 0.022(3) 0.023(3) -0.003(2) 0.007(2) 0.000(2)
C38 0.043(4) 0.019(4) 0.038(4) -0.008(3) 0.012(3) -0.003(3)
C39 0.060(5) 0.034(4) 0.036(4) -0.015(3) 0.017(4) -0.011(4)
C40 0.049(4) 0.035(4) 0.027(3) -0.009(3) 0.019(3) -0.003(3)
C41 0.016(3) 0.023(3) 0.025(3) -0.001(3) 0.013(2) 0.001(3)
C42 0.012(3) 0.020(3) 0.030(3) 0.000(3) 0.004(2) 0.002(2)
C43 0.013(3) 0.021(3) 0.025(3) 0.000(3) 0.002(2) 0.003(2)
C44 0.018(3) 0.032(4) 0.024(3) 0.003(3) 0.000(3) 0.001(3)
C45 0.035(4) 0.039(4) 0.022(3) -0.001(3) 0.000(3) -0.004(3)
C46 0.058(5) 0.047(5) 0.024(4) -0.006(3) -0.003(3) -0.001(4)
C47 0.093(7) 0.056(6) 0.016(3) 0.000(4) 0.009(4) -0.004(5)
C48 0.099(8) 0.060(6) 0.037(4) 0.007(4) 0.014(5) -0.032(5)
C49 0.080(6) 0.042(5) 0.023(4) -0.002(3) 0.010(4) -0.019(4)
C50 0.042(4) 0.014(3) 0.035(4) -0.002(3) 0.016(3) -0.001(3)
C51 0.016(3) 0.028(4) 0.026(3) -0.003(3) 0.007(3) 0.000(3)
C52 0.010(3) 0.019(3) 0.029(3) -0.003(3) 0.003(2) 0.001(2)
C53 0.021(3) 0.017(3) 0.022(3) 0.002(2) -0.005(2) 0.001(3)
C54 0.043(4) 0.027(4) 0.033(4) -0.004(3) 0.013(3) -0.006(3)
C55 0.053(5) 0.031(4) 0.049(5) -0.011(3) 0.020(4) 0.000(4)
C56 0.049(5) 0.015(4) 0.059(5) -0.003(3) 0.006(4) 0.004(3)
C57 0.055(5) 0.026(4) 0.041(4) 0.012(3) 0.003(4) -0.008(4)
C58 0.036(4) 0.026(4) 0.043(4) 0.006(3) 0.010(3) -0.003(3)
C59 0.050(5) 0.031(4) 0.029(4) 0.005(3) 0.007(3) 0.004(3)
C60 0.011(3) 0.024(3) 0.023(3) 0.001(3) 0.005(2) 0.003(2)
C61 0.033(4) 0.030(4) 0.027(3) 0.005(3) 0.012(3) 0.001(3)
C62 0.033(4) 0.043(4) 0.023(3) -0.002(3) 0.011(3) -0.001(3)
C63 0.025(3) 0.025(4) 0.027(3) -0.006(3) 0.004(3) -0.002(3)
C64 0.010(3) 0.024(3) 0.021(3) -0.003(2) 0.001(2) 0.001(2)
C65 0.013(3) 0.021(3) 0.036(4) 0.007(3) 0.011(3) 0.003(2)
C66 0.014(3) 0.014(3) 0.042(4) -0.006(3) 0.009(3) -0.001(2)
C67 0.025(3) 0.020(4) 0.041(4) -0.009(3) 0.001(3) 0.001(3)
C68 0.054(5) 0.053(6) 0.045(5) -0.023(4) -0.005(4) 0.016(4)
C69 0.106(8) 0.069(7) 0.048(5) -0.036(5) -0.017(5) 0.034(6)
C70 0.079(7) 0.051(6) 0.064(6) -0.029(5) 0.010(5) 0.023(5)
C71 0.051(5) 0.041(5) 0.063(5) -0.013(4) 0.012(4) 0.023(4)
C72 0.042(4) 0.035(4) 0.043(4) -0.007(3) 0.013(3) 0.014(3)
C73 0.057(5) 0.033(4) 0.032(4) 0.010(3) 0.014(3) 0.012(4)
C74 0.007(3) 0.019(3) 0.031(3) -0.009(3) -0.001(2) 0.002(2)
C75 0.010(3) 0.024(4) 0.024(3) 0.000(3) -0.001(2) 0.005(2)
C76 0.026(3) 0.019(3) 0.028(3) 0.000(3) 0.009(3) 0.007(3)
C77 0.055(5) 0.030(4) 0.031(4) 0.005(3) -0.001(3) -0.005(3)
C78 0.078(6) 0.048(5) 0.025(4) 0.006(4) -0.002(4) -0.004(5)
C79 0.071(6) 0.043(5) 0.045(5) 0.017(4) 0.014(4) 0.002(4)
C80 0.050(5) 0.040(5) 0.044(4) 0.009(4) 0.014(4) -0.010(4)
C81 0.030(4) 0.033(4) 0.031(4) 0.003(3) 0.009(3) 0.000(3)
C82 0.029(3) 0.023(4) 0.023(3) -0.004(3) 0.005(3) 0.004(3)
C83 0.071(7) 0.108(9) 0.074(7) -0.041(6) -0.034(5) 0.054(7)
C84 0.111(10) 0.144(13) 0.070(7) -0.012(7) 0.034(7) -0.053(9)
C85 0.058(7) 0.060(8) 0.192(13) 0.005(8) -0.029(8) 0.022(6)
C86 0.075(7) 0.069(7) 0.042(5) 0.011(4) 0.001(4) 0.010(5)
N1 0.043(4) 0.021(3) 0.039(3) 0.000(3) 0.011(3) 0.015(3)
N2 0.009(2) 0.018(3) 0.026(3) -0.003(2) 0.006(2) -0.0009(19)
N3 0.005(2) 0.022(3) 0.026(3) -0.003(2) 0.0046(19) -0.0022(19)
N4 0.024(3) 0.019(3) 0.019(2) 0.000(2) 0.005(2) 0.001(2)
N5 0.017(3) 0.017(3) 0.028(3) 0.002(2) 0.004(2) -0.003(2)
N6 0.026(3) 0.022(3) 0.018(2) 0.005(2) 0.008(2) 0.001(2)
N7 0.012(2) 0.019(3) 0.026(3) -0.003(2) 0.005(2) -0.002(2)
N8 0.013(2) 0.020(3) 0.024(3) -0.003(2) 0.010(2) 0.001(2)
N9 0.020(3) 0.012(3) 0.039(3) -0.001(2) 0.004(2) 0.006(2)
N10 0.009(2) 0.016(3) 0.024(3) 0.005(2) 0.0014(19) 0.0028(19)
N11 0.020(3) 0.008(3) 0.033(3) 0.001(2) 0.005(2) -0.001(2)
O5 0.034(3) 0.043(3) 0.053(3) -0.003(2) 0.008(2) -0.003(2)
O6 0.053(4) 0.045(4) 0.077(4) -0.009(3) -0.008(3) 0.015(3)
O7 0.033(3) 0.036(3) 0.046(3) 0.002(2) 0.011(2) 0.008(2)
O8 0.012(2) 0.020(2) 0.052(3) -0.010(2) 0.0043(19) -0.0004(17)
O9 0.012(2) 0.018(2) 0.060(3) 0.006(2) 0.006(2) -0.0035(18)
O10 0.084(4) 0.031(3) 0.033(3) 0.009(2) -0.011(3) -0.019(3)
O11 0.021(2) 0.022(3) 0.067(3) -0.009(2) 0.017(2) 0.000(2)
O12 0.0091(19) 0.017(2) 0.043(3) -0.0044(19) 0.0015(18) -0.0018(16)
O13 0.012(2) 0.016(2) 0.036(2) -0.0041(18) 0.0031(17) 0.0039(17)
O14 0.014(2) 0.026(2) 0.037(2) -0.0067(19) 0.0047(18) 0.0014(18)
O15 0.012(2) 0.013(2) 0.048(3) 0.0000(19) 0.0008(18) 0.0004(17)
O16 0.012(2) 0.016(2) 0.030(2) -0.0002(17) 0.0061(17) 0.0022(16)
O17 0.011(2) 0.019(2) 0.025(2) -0.0042(17) 0.0019(16) 0.0010(16)
O18 0.022(2) 0.032(3) 0.022(2) 0.0066(19) 0.0018(17) -0.0020(19)
O19 0.019(2) 0.022(2) 0.025(2) -0.0018(18) 0.0039(17) -0.0015(18)
O20 0.015(2) 0.023(2) 0.024(2) 0.0001(18) 0.0002(17) -0.0078(18)
O21 0.0099(18) 0.012(2) 0.024(2) 0.0021(16) 0.0031(16) 0.0005(15)
O22 0.017(2) 0.018(2) 0.028(2) -0.0050(18) 0.0013(17) 0.0044(18)
O23 0.024(2) 0.018(2) 0.025(2) -0.0032(18) 0.0021(17) -0.0031(18)
O24 0.030(3) 0.040(3) 0.035(3) -0.009(2) -0.011(2) 0.013(2)
O25 0.074(4) 0.077(5) 0.050(3) -0.004(3) -0.002(3) -0.001(4)
O26 0.054(4) 0.031(3) 0.085(4) -0.009(3) -0.004(3) -0.001(3)
O27 0.053(3) 0.052(4) 0.042(3) 0.011(3) 0.009(3) 0.006(3)
P1 0.0133(7) 0.0174(8) 0.0314(8) 0.0029(7) 0.0010(6) -0.0016(6)
P2 0.0109(7) 0.0169(8) 0.0312(8) -0.0036(6) 0.0015(6) 0.0009(6)
P3 0.0109(7) 0.0182(8) 0.0211(8) -0.0004(6) 0.0023(6) 0.0007(6)
Tb1 0.00885(14) 0.01465(16) 0.02055(15) -0.00106(11) 0.00273(10) -0.00046(11)
Tb2 0.00916(14) 0.01382(16) 0.02319(15) -0.00285(11) 0.00145(10) 0.00065(11)
Cl1B 0.039(3) 0.092(7) 0.040(3) -0.004(4) 0.008(2) -0.009(4)
O1B 0.090(8) 0.096(9) 0.045(6) 0.015(6) 0.013(6) 0.017(7)
O2B 0.078(8) 0.132(10) 0.068(7) 0.029(7) -0.012(7) 0.011(8)
O3B 0.142(12) 0.119(12) 0.109(10) -0.035(9) 0.019(9) 0.013(10)
O4B 0.077(9) 0.127(12) 0.145(12) 0.035(10) 0.033(9) -0.032(9)
Cl1Y 0.069(6) 0.110(9) 0.085(7) 0.033(6) 0.011(6) -0.011(7)
O1Y 0.093(10) 0.123(12) 0.102(10) 0.013(9) 0.062(8) 0.053(9)
O2Y 0.079(9) 0.105(10) 0.061(8) 0.006(8) 0.015(7) 0.026(8)
O3Y 0.118(11) 0.135(13) 0.143(12) 0.031(11) 0.023(11) -0.005(11)
O4Y 0.090(11) 0.132(13) 0.076(10) 0.023(9) -0.025(9) -0.009(10)
Cl1A 0.060(3) 0.022(2) 0.022(3) -0.004(2) 0.018(3) -0.002(2)
O1A 0.058(9) 0.031(6) 0.032(6) -0.004(4) 0.011(7) 0.005(7)
O2A 0.074(8) 0.033(6) 0.023(5) 0.006(4) 0.013(5) -0.014(5)
O3A 0.116(10) 0.042(7) 0.045(6) -0.013(5) 0.045(7) -0.044(7)
O4A 0.080(8) 0.084(8) 0.098(7) 0.038(6) 0.017(6) 0.031(6)
Cl1Z 0.074(8) 0.054(8) 0.047(8) 0.001(6) 0.006(6) -0.003(7)
O1Z 0.060(17) 0.027(12) 0.040(13) -0.023(10) 0.010(13) -0.007(14)
O2Z 0.088(14) 0.053(13) 0.050(12) -0.012(10) 0.032(11) -0.033(11)
O3Z 0.046(11) 0.036(12) 0.036(10) -0.009(8) 0.013(9) 0.000(9)
O4Z 0.079(13) 0.071(13) 0.119(13) 0.029(12) -0.013(12) 0.006(11)

loop_
_atom_type_symbol
_atom_type_description
_atom_type_scat_dispersion_real
_atom_type_scat_dispersion_imag
_atom_type_scat_source
C C 0.0033 0.0016 'International Tables Vol C Tables 4.2.6.8 and 6.1.1.4'
H H 0.0000 0.0000 'International Tables Vol C Tables 4.2.6.8 and 6.1.1.4'
N N 0.0061 0.0033 'International Tables Vol C Tables 4.2.6.8 and 6.1.1.4'
O O 0.0106 0.0060 'International Tables Vol C Tables 4.2.6.8 and 6.1.1.4'
P P 0.1023 0.0942 'International Tables Vol C Tables 4.2.6.8 and 6.1.1.4'
Cl Cl 0.1484 0.1585 'International Tables Vol C Tables 4.2.6.8 and 6.1.1.4'
Tb Tb -0.1723 4.1537 'International Tables Vol C Tables 4.2.6.8 and 6.1.1.4'

loop_
_geom_angle_atom_site_label_1
_geom_angle_atom_site_label_2
_geom_angle_atom_site_label_3
_geom_angle
_geom_angle_site_symmetry_1
_geom_angle_site_symmetry_3
_geom_angle_publ_flag
C6 C1 C2 121.6(7) . . ?
C6 C1 O10 124.6(6) . . ?
C2 C1 O10 113.8(6) . . ?
C1 C2 C3 117.7(7) . . ?
C1 C2 H2A 121.1 . . ?
C3 C2 H2A 121.1 . . ?
C4 C3 C2 122.0(7) . . ?
C4 C3 H3A 119.0 . . ?
C2 C3 H3A 119.0 . . ?
C3 C4 C5 118.5(7) . . ?
C3 C4 H4A 120.7 . . ?
C5 C4 H4A 120.7 . . ?
C6 C5 C4 120.7(7) . . ?
C6 C5 H5A 119.7 . . ?
C4 C5 H5A 119.7 . . ?
C1 C6 C5 119.4(7) . . ?
C1 C6 H6A 120.3 . . ?
C5 C6 H6A 120.3 . . ?
C12 C7 C8 119.8(7) . . ?
C12 C7 O11 122.3(6) . . ?
C8 C7 O11 117.8(6) . . ?
C7 C8 C9 119.6(8) . . ?
C7 C8 H8A 120.2 . . ?
C9 C8 H8A 120.2 . . ?
C10 C9 C8 120.2(9) . . ?
C10 C9 H9A 119.9 . . ?
C8 C9 H9A 119.9 . . ?
C11 C10 C9 119.8(9) . . ?
C11 C10 H10A 120.1 . . ?
C9 C10 H10A 120.1 . . ?
C10 C11 C12 120.2(8) . . ?
C10 C11 H11A 119.9 . . ?
C12 C11 H11A 119.9 . . ?
C7 C12 C11 120.4(8) . . ?
C7 C12 H12A 119.8 . . ?
C11 C12 H12A 119.8 . . ?
C18 C13 C14 120.8(6) . . ?
C18 C13 O14 115.1(5) . . ?
C14 C13 O14 124.1(6) . . ?
C15 C14 C13 118.5(6) . . ?
C15 C14 H14A 120.7 . . ?
C13 C14 H14A 120.7 . . ?
C16 C15 C14 120.8(6) . . ?
C16 C15 H15A 119.6 . . ?
C14 C15 H15A 119.6 . . ?
C15 C16 C17 120.2(6) . . ?
C15 C16 H16A 119.9 . . ?
C17 C16 H16A 119.9 . . ?
C18 C17 C16 119.7(7) . . ?
C18 C17 H17A 120.1 . . ?
C16 C17 H17A 120.1 . . ?
C17 C18 C13 119.9(6) . . ?
C17 C18 H18A 120.1 . . ?
C13 C18 H18A 120.1 . . ?
C20 C19 C24 121.2(7) . . ?
C20 C19 O15 119.8(6) . . ?
C24 C19 O15 118.9(6) . . ?
C19 C20 C21 118.3(9) . . ?
C19 C20 H20A 120.9 . . ?
C21 C20 H20A 120.9 . . ?
C22 C21 C20 120.5(9) . . ?
C22 C21 H21A 119.7 . . ?
C20 C21 H21A 119.7 . . ?
C23 C22 C21 120.3(9) . . ?
C23 C22 H22A 119.8 . . ?
C21 C22 H22A 119.8 . . ?
C22 C23 C24 120.2(9) . . ?
C22 C23 H23A 119.9 . . ?
C24 C23 H23A 119.9 . . ?
C19 C24 C23 119.4(8) . . ?
C19 C24 H24A 120.3 . . ?
C23 C24 H24A 120.3 . . ?
C26 C25 C30 122.7(7) . . ?
C26 C25 O18 123.4(6) . . ?
C30 C25 O18 113.9(7) . . ?
C25 C26 C27 117.5(7) . . ?
C25 C26 H26A 121.3 . . ?
C27 C26 H26A 121.3 . . ?
C28 C27 C26 120.1(9) . . ?
C28 C27 H27A 120.0 . . ?
C26 C27 H27A 120.0 . . ?
C29 C28 C27 120.3(8) . . ?
C29 C28 H28A 119.8 . . ?
C27 C28 H28A 119.8 . . ?
C28 C29 C30 122.0(9) . . ?
C28 C29 H29A 119.0 . . ?
C30 C29 H29A 119.0 . . ?
C29 C30 C25 117.4(9) . . ?
C29 C30 H30A 121.3 . . ?
C25 C30 H30A 121.3 . . ?
C36 C31 O19 124.1(6) . . ?
C36 C31 C32 120.1(6) . . ?
O19 C31 C32 115.7(6) . . ?
C31 C32 C33 118.6(8) . . ?
C31 C32 H32A 120.7 . . ?
C33 C32 H32A 120.7 . . ?
C34 C33 C32 121.3(8) . . ?
C34 C33 H33A 119.4 . . ?
C32 C33 H33A 119.4 . . ?
C33 C34 C35 119.5(7) . . ?
C33 C34 H34A 120.3 . . ?
C35 C34 H34A 120.3 . . ?
C34 C35 C36 120.8(8) . . ?
C34 C35 H35A 119.6 . . ?
C36 C35 H35A 119.6 . . ?
C31 C36 C35 119.8(7) . . ?
C31 C36 H36A 120.1 . . ?
C35 C36 H36A 120.1 . . ?
N2 C37 C38 122.3(5) . . ?
N2 C37 C42 117.1(5) . . ?
C38 C37 C42 120.6(6) . . ?
C39 C38 C37 118.9(6) . . ?
C39 C38 H38A 120.6 . . ?
C37 C38 H38A 120.6 . . ?
C38 C39 C40 119.1(6) . . ?
C38 C39 H39A 120.5 . . ?
C40 C39 H39A 120.5 . . ?
C41 C40 C39 119.5(6) . . ?
C41 C40 H40A 120.3 . . ?
C39 C40 H40A 120.3 . . ?
N2 C41 C40 121.3(6) . . ?
N2 C41 C51 116.9(5) . . ?
C40 C41 C51 121.7(5) . . ?
N3 C42 C50 126.8(5) . . ?
N3 C42 C37 113.6(5) . . ?
C50 C42 C37 119.6(5) . . ?
O20 C43 N4 120.5(5) . . ?
O20 C43 C44 121.7(5) . . ?
N4 C43 C44 117.8(5) . . ?
C45 C44 C49 120.1(6) . . ?
C45 C44 C43 116.7(6) . . ?
C49 C44 C43 123.2(6) . . ?
C46 C45 C44 120.0(7) . . ?
C46 C45 H45A 120.0 . . ?
C44 C45 H45A 120.0 . . ?
C47 C46 C45 120.6(7) . . ?
C47 C46 H46A 119.7 . . ?
C45 C46 H46A 119.7 . . ?
C46 C47 C48 120.7(7) . . ?
C46 C47 H47A 119.6 . . ?
C48 C47 H47A 119.6 . . ?
C47 C48 C49 119.6(7) . . ?
C47 C48 H48A 120.2 . . ?
C49 C48 H48A 120.2 . . ?
C44 C49 C48 118.9(7) . . ?
C44 C49 H49A 120.5 . . ?
C48 C49 H49A 120.5 . . ?
C42 C50 H50A 109.5 . . ?
C42 C50 H50B 109.5 . . ?
H50A C50 H50B 109.5 . . ?
C42 C50 H50C 109.5 . . ?
H50A C50 H50C 109.5 . . ?
H50B C50 H50C 109.5 . . ?
N5 C51 C41 114.2(5) . . ?
N5 C51 C59 124.9(6) . . ?
C41 C51 C59 120.9(5) . . ?
O21 C52 N6 119.7(5) . . ?
O21 C52 C53 122.8(5) . . ?
N6 C52 C53 117.5(5) . . ?
C58 C53 C54 119.7(6) . . ?
C58 C53 C52 122.3(5) . . ?
C54 C53 C52 117.9(5) . . ?
C53 C54 C55 119.8(6) . . ?
C53 C54 H54A 120.1 . . ?
C55 C54 H54A 120.1 . . ?
C56 C55 C54 120.5(6) . . ?
C56 C55 H55A 119.8 . . ?
C54 C55 H55A 119.8 . . ?
C55 C56 C57 120.0(7) . . ?
C55 C56 H56A 120.0 . . ?
C57 C56 H56A 120.0 . . ?
C56 C57 C58 120.4(6) . . ?
C56 C57 H57A 119.8 . . ?
C58 C57 H57A 119.8 . . ?
C53 C58 C57 119.4(6) . . ?
C53 C58 H58A 120.3 . . ?
C57 C58 H58A 120.3 . . ?
C51 C59 H59A 109.5 . . ?
C51 C59 H59B 109.5 . . ?
H59A C59 H59B 109.5 . . ?
C51 C59 H59C 109.5 . . ?
H59A C59 H59C 109.5 . . ?
H59B C59 H59C 109.5 . . ?
N7 C60 C61 121.3(6) . . ?
N7 C60 C65 116.0(5) . . ?
C61 C60 C65 122.6(5) . . ?
C60 C61 C62 119.2(6) . . ?
C60 C61 H61A 120.4 . . ?
C62 C61 H61A 120.4 . . ?
C63 C62 C61 119.1(6) . . ?
C63 C62 H62A 120.4 . . ?
C61 C62 H62A 120.4 . . ?
C62 C63 C64 119.1(6) . . ?
C62 C63 H63A 120.5 . . ?
C64 C63 H63A 120.5 . . ?
N7 C64 C63 121.7(6) . . ?
N7 C64 C74 117.5(5) . . ?
C63 C64 C74 120.7(5) . . ?
N8 C65 C60 114.5(5) . . ?
N8 C65 C73 125.3(6) . . ?
C60 C65 C73 120.1(5) . . ?
O22 C66 N9 121.1(5) . . ?
O22 C66 C67 121.6(6) . . ?
N9 C66 C67 117.2(5) . . ?
C72 C67 C68 119.7(6) . . ?
C72 C67 C66 123.4(6) . . ?
C68 C67 C66 116.8(6) . . ?
C69 C68 C67 119.5(8) . . ?
C69 C68 H68A 120.3 . . ?
C67 C68 H68A 120.3 . . ?
C68 C69 C70 121.0(8) . . ?
C68 C69 H69A 119.5 . . ?
C70 C69 H69A 119.5 . . ?
C71 C70 C69 119.6(7) . . ?
C71 C70 H70A 120.2 . . ?
C69 C70 H70A 120.2 . . ?
C70 C71 C72 120.0(7) . . ?
C70 C71 H71A 120.0 . . ?
C72 C71 H71A 120.0 . . ?
C67 C72 C71 120.2(7) . . ?
C67 C72 H72A 119.9 . . ?
C71 C72 H72A 119.9 . . ?
C65 C73 H73A 109.5 . . ?
C65 C73 H73B 109.5 . . ?
H73A C73 H73B 109.5 . . ?
C65 C73 H73C 109.5 . . ?
H73A C73 H73C 109.5 . . ?
H73B C73 H73C 109.5 . . ?
N10 C74 C64 112.8(5) . . ?
N10 C74 C82 125.2(5) . . ?
C64 C74 C82 122.0(5) . . ?
O23 C75 N11 121.2(5) . . ?
O23 C75 C76 121.8(5) . . ?
N11 C75 C76 117.0(5) . . ?
C81 C76 C77 119.3(6) . . ?
C81 C76 C75 122.4(6) . . ?
C77 C76 C75 118.2(6) . . ?
C78 C77 C76 119.5(7) . . ?
C78 C77 H77A 120.3 . . ?
C76 C77 H77A 120.3 . . ?
C79 C78 C77 120.6(7) . . ?
C79 C78 H78A 119.7 . . ?
C77 C78 H78A 119.7 . . ?
C80 C79 C78 120.4(7) . . ?
C80 C79 H79A 119.8 . . ?
C78 C79 H79A 119.8 . . ?
C79 C80 C81 119.6(7) . . ?
C79 C80 H80A 120.2 . . ?
C81 C80 H80A 120.2 . . ?
C76 C81 C80 120.5(6) . . ?
C76 C81 H81A 119.7 . . ?
C80 C81 H81A 119.7 . . ?
C74 C82 H82A 109.5 . . ?
C74 C82 H82B 109.5 . . ?
H82A C82 H82B 109.5 . . ?
C74 C82 H82C 109.5 . . ?
H82A C82 H82C 109.5 . . ?
H82B C82 H82C 109.5 . . ?
O24 C83 H83A 109.5 . . ?
O24 C83 H83B 109.5 . . ?
H83A C83 H83B 109.5 . . ?
O24 C83 H83C 109.5 . . ?
H83A C83 H83C 109.5 . . ?
H83B C83 H83C 109.5 . . ?
O25 C84 H84A 109.5 . . ?
O25 C84 H84B 109.5 . . ?
H84A C84 H84B 109.5 . . ?
O25 C84 H84C 109.5 . . ?
H84A C84 H84C 109.5 . . ?
H84B C84 H84C 109.5 . . ?
O26 C85 H85A 109.5 . . ?
O26 C85 H85B 109.5 . . ?
H85A C85 H85B 109.5 . . ?
O26 C85 H85C 109.5 . . ?
H85A C85 H85C 109.5 . . ?
H85B C85 H85C 109.5 . . ?
O27 C86 H86A 109.5 . . ?
O27 C86 H86B 109.5 . . ?
H86A C86 H86B 109.5 . . ?
O27 C86 H86C 109.5 . . ?
H86A C86 H86C 109.5 . . ?
H86B C86 H86C 109.5 . . ?
O6 N1 O5 119.7(6) . . ?
O6 N1 O7 120.2(6) . . ?
O5 N1 O7 120.1(5) . . ?
C37 N2 C41 119.0(5) . . ?
C37 N2 Tb1 120.5(4) . . ?
C41 N2 Tb1 120.1(4) . . ?
C42 N3 N4 119.0(5) . . ?
C42 N3 Tb1 124.2(4) . . ?
N4 N3 Tb1 115.9(3) . . ?
C43 N4 N3 114.5(5) . . ?
C43 N4 H4 122.8 . . ?
N3 N4 H4 122.8 . . ?
C51 N5 N6 120.3(5) . . ?
C51 N5 Tb1 123.6(4) . . ?
N6 N5 Tb1 115.6(3) . . ?
C52 N6 N5 115.0(5) . . ?
C52 N6 H6 122.5 . . ?
N5 N6 H6 122.5 . . ?
C64 N7 C60 119.3(5) . . ?
C64 N7 Tb2 119.3(4) . . ?
C60 N7 Tb2 121.0(4) . . ?
C65 N8 N9 120.7(5) . . ?
C65 N8 Tb2 124.4(4) . . ?
N9 N8 Tb2 114.6(3) . . ?
C66 N9 N8 115.8(5) . . ?
C66 N9 H9 122.1 . . ?
N8 N9 H9 122.1 . . ?
C74 N10 N11 118.9(5) . . ?
C74 N10 Tb2 119.7(4) . . ?
N11 N10 Tb2 116.8(3) . . ?
C75 N11 N10 114.2(5) . . ?
C75 N11 H11 122.9 . . ?
N10 N11 H11 122.9 . . ?
P1 O8 Tb1 149.2(3) . . ?
P1 O9 Tb2 153.1(3) . 1_655 ?
C1 O10 P1 125.3(5) . . ?
C7 O11 P1 125.9(4) . . ?
P2 O12 Tb1 164.8(3) . . ?
P2 O13 Tb2 147.4(2) . 1_655 ?
C13 O14 P2 126.2(4) . . ?
C19 O15 P2 122.4(4) . . ?
P3 O16 Tb1 144.1(2) . . ?
P3 O17 Tb2 150.8(2) . . ?
C25 O18 P3 123.0(4) . . ?
C31 O19 P3 124.2(4) . . ?
C43 O20 Tb1 124.6(4) . . ?
C52 O21 Tb1 123.8(3) . . ?
C66 O22 Tb2 125.0(4) . . ?
C75 O23 Tb2 124.8(4) . . ?
C83 O24 Tb2 133.1(5) . . ?
C83 O24 H24B 113.7 . . ?
Tb2 O24 H24B 113.2 . . ?
C84 O25 H25A 109.6 . . ?
C85 O26 H26B 110.5 . . ?
C86 O27 H27B 111.4 . . ?
O8 P1 O9 120.0(3) . . ?
O8 P1 O11 110.0(2) . . ?
O9 P1 O11 106.5(2) . . ?
O8 P1 O10 110.0(3) . . ?
O9 P1 O10 109.3(3) . . ?
O11 P1 O10 98.8(3) . . ?
O12 P2 O13 120.3(2) . . ?
O12 P2 O15 105.4(2) . . ?
O13 P2 O15 109.7(2) . . ?
O12 P2 O14 110.7(2) . . ?
O13 P2 O14 104.8(2) . . ?
O15 P2 O14 105.1(2) . . ?
O17 P3 O16 116.0(2) . . ?
O17 P3 O19 111.3(2) . . ?
O16 P3 O19 111.0(2) . . ?
O17 P3 O18 111.0(2) . . ?
O16 P3 O18 110.2(2) . . ?
O19 P3 O18 95.4(2) . . ?
O12 Tb1 O16 136.31(13) . . ?
O12 Tb1 O8 75.43(14) . . ?
O16 Tb1 O8 145.16(14) . . ?
O12 Tb1 O20 85.70(14) . . ?
O16 Tb1 O20 81.04(13) . . ?
O8 Tb1 O20 89.47(15) . . ?
O12 Tb1 O21 69.67(13) . . ?
O16 Tb1 O21 74.13(12) . . ?
O8 Tb1 O21 140.54(13) . . ?
O20 Tb1 O21 105.39(13) . . ?
O12 Tb1 N3 134.84(14) . . ?
O16 Tb1 N3 73.51(14) . . ?
O8 Tb1 N3 72.26(14) . . ?
O20 Tb1 N3 63.56(14) . . ?
O21 Tb1 N3 147.07(12) . . ?
O12 Tb1 N5 94.35(15) . . ?
O16 Tb1 N5 89.78(14) . . ?
O8 Tb1 N5 103.59(15) . . ?
O20 Tb1 N5 166.54(15) . . ?
O21 Tb1 N5 62.33(14) . . ?
N3 Tb1 N5 123.23(15) . . ?
O12 Tb1 N2 134.05(13) . . ?
O16 Tb1 N2 85.65(13) . . ?
O8 Tb1 N2 73.05(14) . . ?
O20 Tb1 N2 126.06(14) . . ?
O21 Tb1 N2 120.60(14) . . ?
N3 Tb1 N2 62.53(14) . . ?
N5 Tb1 N2 62.39(15) . . ?
O9 Tb2 O13 73.42(14) 1_455 1_455 ?
O9 Tb2 O17 137.05(14) 1_455 . ?
O13 Tb2 O17 143.28(13) 1_455 . ?
O9 Tb2 O22 85.57(14) 1_455 . ?
O13 Tb2 O22 139.81(13) 1_455 . ?
O17 Tb2 O22 73.24(13) . . ?
O9 Tb2 O23 143.70(14) 1_455 . ?
O13 Tb2 O23 79.95(13) 1_455 . ?
O17 Tb2 O23 77.87(13) . . ?
O22 Tb2 O23 99.98(13) . . ?
O9 Tb2 O24 78.19(16) 1_455 . ?
O13 Tb2 O24 75.57(14) 1_455 . ?
O17 Tb2 O24 123.17(14) . . ?
O22 Tb2 O24 66.68(14) . . ?
O23 Tb2 O24 71.53(15) . . ?
O9 Tb2 N7 80.56(15) 1_455 . ?
O13 Tb2 N7 86.59(14) 1_455 . ?
O17 Tb2 N7 81.14(13) . . ?
O22 Tb2 N7 123.87(14) . . ?
O23 Tb2 N7 122.42(14) . . ?
O24 Tb2 N7 155.38(15) . . ?
O9 Tb2 N8 67.99(14) 1_455 . ?
O13 Tb2 N8 132.60(13) 1_455 . ?
O17 Tb2 N8 69.12(13) . . ?
O22 Tb2 N8 63.11(14) . . ?
O23 Tb2 N8 145.94(13) . . ?
O24 Tb2 N8 120.31(15) . . ?
N7 Tb2 N8 61.22(15) . . ?
O9 Tb2 N10 124.77(14) 1_455 . ?
O13 Tb2 N10 66.33(13) 1_455 . ?
O17 Tb2 N10 77.44(13) . . ?
O22 Tb2 N10 148.40(13) . . ?
O23 Tb2 N10 61.95(13) . . ?
O24 Tb2 N10 123.27(15) . . ?
N7 Tb2 N10 61.36(14) . . ?
N8 Tb2 N10 116.42(15) . . ?
O4B Cl1B O2B 122.3(15) . . ?
O4B Cl1B O1B 111.6(13) . . ?
O2B Cl1B O1B 105.5(12) . . ?
O4B Cl1B O3B 114.2(14) . . ?
O2B Cl1B O3B 102.2(12) . . ?
O1B Cl1B O3B 97.9(12) . . ?
O1Y Cl1Y O3Y 113(2) . . ?
O1Y Cl1Y O4Y 124(2) . . ?
O3Y Cl1Y O4Y 105(2) . . ?
O1Y Cl1Y O2Y 107.4(17) . . ?
O3Y Cl1Y O2Y 102.3(19) . . ?
O4Y Cl1Y O2Y 102.7(18) . . ?
O3A Cl1A O1A 112.8(13) . . ?
O3A Cl1A O2A 111.8(11) . . ?
O1A Cl1A O2A 106.0(12) . . ?
O3A Cl1A O4A 109.9(11) . . ?
O1A Cl1A O4A 110.1(11) . . ?
O2A Cl1A O4A 105.9(9) . . ?
O4Z Cl1Z O1Z 108(4) . . ?
O4Z Cl1Z O2Z 113(3) . . ?
O1Z Cl1Z O2Z 117(4) . . ?
O4Z Cl1Z O3Z 105(3) . . ?
O1Z Cl1Z O3Z 109(3) . . ?
O2Z Cl1Z O3Z 104(3) . . ?

loop_
_geom_bond_atom_site_label_1
_geom_bond_atom_site_label_2
_geom_bond_distance
_geom_bond_site_symmetry_2
_geom_bond_publ_flag
C1 C6 1.364(10) . ?
C1 C2 1.385(9) . ?
C1 O10 1.412(8) . ?
C2 C3 1.386(10) . ?
C2 H2A 0.9500 . ?
C3 C4 1.358(11) . ?
C3 H3A 0.9500 . ?
C4 C5 1.400(11) . ?
C4 H4A 0.9500 . ?
C5 C6 1.368(10) . ?
C5 H5A 0.9500 . ?
C6 H6A 0.9500 . ?
C7 C12 1.351(9) . ?
C7 C8 1.377(10) . ?
C7 O11 1.393(8) . ?
C8 C9 1.394(13) . ?
C8 H8A 0.9500 . ?
C9 C10 1.368(14) . ?
C9 H9A 0.9500 . ?
C10 C11 1.356(12) . ?
C10 H10A 0.9500 . ?
C11 C12 1.394(10) . ?
C11 H11A 0.9500 . ?
C12 H12A 0.9500 . ?
C13 C18 1.386(9) . ?
C13 C14 1.390(9) . ?
C13 O14 1.400(7) . ?
C14 C15 1.386(9) . ?
C14 H14A 0.9500 . ?
C15 C16 1.379(10) . ?
C15 H15A 0.9500 . ?
C16 C17 1.382(10) . ?
C16 H16A 0.9500 . ?
C17 C18 1.380(9) . ?
C17 H17A 0.9500 . ?
C18 H18A 0.9500 . ?
C19 C20 1.370(9) . ?
C19 C24 1.377(10) . ?
C19 O15 1.410(7) . ?
C20 C21 1.396(12) . ?
C20 H20A 0.9500 . ?
C21 C22 1.368(14) . ?
C21 H21A 0.9500 . ?
C22 C23 1.360(13) . ?
C22 H22A 0.9500 . ?
C23 C24 1.381(11) . ?
C23 H23A 0.9500 . ?
C24 H24A 0.9500 . ?
C25 C26 1.373(10) . ?
C25 C30 1.396(10) . ?
C25 O18 1.397(7) . ?
C26 C27 1.406(10) . ?
C26 H26A 0.9500 . ?
C27 C28 1.384(13) . ?
C27 H27A 0.9500 . ?
C28 C29 1.349(14) . ?
C28 H28A 0.9500 . ?
C29 C30 1.374(11) . ?
C29 H29A 0.9500 . ?
C30 H30A 0.9500 . ?
C31 C36 1.379(9) . ?
C31 O19 1.389(7) . ?
C31 C32 1.390(9) . ?
C32 C33 1.400(10) . ?
C32 H32A 0.9500 . ?
C33 C34 1.366(12) . ?
C33 H33A 0.9500 . ?
C34 C35 1.369(12) . ?
C34 H34A 0.9500 . ?
C35 C36 1.389(9) . ?
C35 H35A 0.9500 . ?
C36 H36A 0.9500 . ?
C37 N2 1.346(7) . ?
C37 C38 1.392(8) . ?
C37 C42 1.497(8) . ?
C38 C39 1.370(9) . ?
C38 H38A 0.9500 . ?
C39 C40 1.399(10) . ?
C39 H39A 0.9500 . ?
C40 C41 1.384(9) . ?
C40 H40A 0.9500 . ?
C41 N2 1.350(7) . ?
C41 C51 1.485(8) . ?
C42 N3 1.291(7) . ?
C42 C50 1.487(8) . ?
C43 O20 1.236(7) . ?
C43 N4 1.370(7) . ?
C43 C44 1.484(8) . ?
C44 C45 1.387(9) . ?
C44 C49 1.387(9) . ?
C45 C46 1.370(9) . ?
C45 H45A 0.9500 . ?
C46 C47 1.367(11) . ?
C46 H46A 0.9500 . ?
C47 C48 1.370(11) . ?
C47 H47A 0.9500 . ?
C48 C49 1.412(10) . ?
C48 H48A 0.9500 . ?
C49 H49A 0.9500 . ?
C50 H50A 0.9800 . ?
C50 H50B 0.9800 . ?
C50 H50C 0.9800 . ?
C51 N5 1.289(8) . ?
C51 C59 1.500(8) . ?
C52 O21 1.236(7) . ?
C52 N6 1.360(7) . ?
C52 C53 1.485(8) . ?
C53 C58 1.380(8) . ?
C53 C54 1.387(8) . ?
C54 C55 1.390(10) . ?
C54 H54A 0.9500 . ?
C55 C56 1.362(10) . ?
C55 H55A 0.9500 . ?
C56 C57 1.374(10) . ?
C56 H56A 0.9500 . ?
C57 C58 1.394(10) . ?
C57 H57A 0.9500 . ?
C58 H58A 0.9500 . ?
C59 H59A 0.9800 . ?
C59 H59B 0.9800 . ?
C59 H59C 0.9800 . ?
C60 N7 1.358(7) . ?
C60 C61 1.386(8) . ?
C60 C65 1.484(8) . ?
C61 C62 1.389(9) . ?
C61 H61A 0.9500 . ?
C62 C63 1.381(9) . ?
C62 H62A 0.9500 . ?
C63 C64 1.394(8) . ?
C63 H63A 0.9500 . ?
C64 N7 1.337(7) . ?
C64 C74 1.489(8) . ?
C65 N8 1.280(7) . ?
C65 C73 1.503(9) . ?
C66 O22 1.232(7) . ?
C66 N9 1.353(8) . ?
C66 C67 1.478(8) . ?
C67 C72 1.384(9) . ?
C67 C68 1.389(10) . ?
C68 C69 1.375(10) . ?
C68 H68A 0.9500 . ?
C69 C70 1.382(12) . ?
C69 H69A 0.9500 . ?
C70 C71 1.372(11) . ?
C70 H70A 0.9500 . ?
C71 C72 1.390(9) . ?
C71 H71A 0.9500 . ?
C72 H72A 0.9500 . ?
C73 H73A 0.9800 . ?
C73 H73B 0.9800 . ?
C73 H73C 0.9800 . ?
C74 N10 1.309(7) . ?
C74 C82 1.491(8) . ?
C75 O23 1.244(7) . ?
C75 N11 1.358(7) . ?
C75 C76 1.485(8) . ?
C76 C81 1.383(9) . ?
C76 C77 1.397(9) . ?
C77 C78 1.378(10) . ?
C77 H77A 0.9500 . ?
C78 C79 1.377(11) . ?
C78 H78A 0.9500 . ?
C79 C80 1.371(11) . ?
C79 H79A 0.9500 . ?
C80 C81 1.387(9) . ?
C80 H80A 0.9500 . ?
C81 H81A 0.9500 . ?
C82 H82A 0.9800 . ?
C82 H82B 0.9800 . ?
C82 H82C 0.9800 . ?
C83 O24 1.400(9) . ?
C83 H83A 0.9800 . ?
C83 H83B 0.9800 . ?
C83 H83C 0.9800 . ?
C84 O25 1.420(11) . ?
C84 H84A 0.9800 . ?
C84 H84B 0.9800 . ?
C84 H84C 0.9800 . ?
C85 O26 1.377(11) . ?
C85 H85A 0.9800 . ?
C85 H85B 0.9800 . ?
C85 H85C 0.9800 . ?
C86 O27 1.453(10) . ?
C86 H86A 0.9800 . ?
C86 H86B 0.9800 . ?
C86 H86C 0.9800 . ?
N1 O6 1.237(7) . ?
N1 O5 1.261(7) . ?
N1 O7 1.275(7) . ?
N2 Tb1 2.535(5) . ?
N3 N4 1.375(6) . ?
N3 Tb1 2.531(5) . ?
N4 H4 0.8800 . ?
N5 N6 1.388(7) . ?
N5 Tb1 2.535(5) . ?
N6 H6 0.8800 . ?
N7 Tb2 2.550(5) . ?
N8 N9 1.390(6) . ?
N8 Tb2 2.579(5) . ?
N9 H9 0.8800 . ?
N10 N11 1.376(6) . ?
N10 Tb2 2.586(5) . ?
N11 H11 0.8800 . ?
O8 P1 1.472(4) . ?
O8 Tb1 2.320(4) . ?
O9 P1 1.474(4) . ?
O9 Tb2 2.324(4) 1_655 ?
O10 P1 1.598(5) . ?
O11 P1 1.584(4) . ?
O12 P2 1.484(4) . ?
O12 Tb1 2.308(4) . ?
O13 P2 1.485(4) . ?
O13 Tb2 2.352(4) 1_655 ?
O14 P2 1.604(4) . ?
O15 P2 1.600(4) . ?
O16 P3 1.496(4) . ?
O16 Tb1 2.319(4) . ?
O17 P3 1.478(4) . ?
O17 Tb2 2.367(4) . ?
O18 P3 1.598(4) . ?
O19 P3 1.592(4) . ?
O20 Tb1 2.353(4) . ?
O21 Tb1 2.419(4) . ?
O22 Tb2 2.391(4) . ?
O23 Tb2 2.423(4) . ?
O24 Tb2 2.460(4) . ?
O24 H24B 0.8532 . ?
O25 H25A 0.8542 . ?
O26 H26B 0.8544 . ?
O27 H27B 0.8536 . ?
Tb2 O9 2.324(4) 1_455 ?
Tb2 O13 2.352(4) 1_455 ?
Cl1B O4B 1.35(2) . ?
Cl1B O2B 1.38(2) . ?
Cl1B O1B 1.495(18) . ?
Cl1B O3B 1.50(2) . ?
Cl1Y O1Y 1.31(2) . ?
Cl1Y O3Y 1.35(3) . ?
Cl1Y O4Y 1.41(3) . ?
Cl1Y O2Y 1.52(2) . ?
Cl1A O3A 1.387(19) . ?
Cl1A O1A 1.44(3) . ?
Cl1A O2A 1.464(15) . ?
Cl1A O4A 1.48(2) . ?
Cl1Z O4Z 1.31(4) . ?
Cl1Z O1Z 1.36(7) . ?
Cl1Z O2Z 1.37(4) . ?
Cl1Z O3Z 1.59(5) . ?
